data_1532820
loop_
_publ_author_name
'Libowitzky, E.'
'Giester, G.'

_publ_section_title
;
 Washing soda (natron), Na2 C O3 * 10(H2 O) revised: crystal structures at
 low and ambient temperatures
;
_journal_name_full 'Mineralogy and Petrology'
_journal_page_first 177
_journal_page_last 195
_journal_volume 77
_journal_year 2003
_chemical_formula_sum 'C H20.24 Na2 O13.12'
_chemical_name_systematic 'Na2 (C O3) (H2 O)10.12'
_space_group_IT_number 9
_symmetry_space_group_name_Hall 'C -2yc'
_symmetry_space_group_name_H-M 'C 1 c 1'
_cell_angle_alpha 90
_cell_angle_beta 115.83
_cell_angle_gamma 90
_cell_formula_units_Z 4
_cell_length_a 12.75
_cell_length_b 9.001
_cell_length_c 12.59
_cell_volume 1300.508
_citation_journal_id_ASTM MIPEE9
_cod_data_source_file Libowitzky_MIPEE9_2003_508.cif
_cod_data_source_block C1H20.24Na2O13.12
_cod_original_formula_sum 'C1 H20.24 Na2 O13.12'
_cod_database_code 1532820

loop_
_symmetry_equiv_pos_as_xyz
x,y,z
x,-y,z+1/2
x+1/2,y+1/2,z
x+1/2,-y+1/2,z+1/2

loop_
_atom_site_label
_atom_site_type_symbol
_atom_site_fract_x
_atom_site_fract_y
_atom_site_fract_z
_atom_site_occupancy
_atom_site_U_iso_or_equiv
O3 O-2 -0.0608 0.8778 0.0492 1 0.0
H20 H+1 0.222 0.756 0.028 1 0.0
H12 H+1 0.374 0.032 0.242 1 0.0
O13 O-2 0.0784 0.4704 0.0902 0.46 0.0
H2 H+1 0.743 0.111 0.634 1 0.0
O15 O-2 0.0878 0.443 -0.0044 0.26 0.0
H15 H+1 -0.076 0.719 0.821 1 0.0
C1 C+4 -0.0049 0.5003 -0.0059 1 0.0
O1 O-2 0.8038 0.1242 0.6728 1 0.0
O11 O-2 0.8999 0.5461 -0.0009 0.46 0.0
O12 O-2 0.0093 0.5461 -0.0971 0.46 0.0
H1 H+1 0.805 0.208 0.673 1 0.0
H6 H+1 -0.088 0.889 0.095 1 0.0
H4 H+1 0.183 0.781 0.306 1 0.0
O5 O-2 0.6628 -0.0625 0.8138 1 0.0
H13 H+1 0.07 0.26 0.167 1 0.0
O16 O-2 -0.0164 0.463 0.0893 0.15 0.0
Na2 Na+1 0.86363 0.0227 0.86845 1 0.0
H10 H+1 0.623 -0.047 0.752 1 0.0
H17 H+1 0.835 0.31 -0.088 1 0.0
O19 O-2 -0.083 0.583 -0.016 0.34 0.0
H16 H+1 0.848 0.781 0.725 1 0.0
H7 H+1 0.094 0.113 -0.09 1 0.0
H14 H+1 0.034 0.181 0.23 1 0.0
H8 H+1 0.0579 0.213 -0.044 1 0.0
O14 O-2 0.002 0.586 0.08 0.12 0.0
H5 H+1 -0.063 0.801 0.015 1 0.0
O7 O-2 0.083 0.1943 0.2073 1 0.0
H19 H+1 0.174 0.672 0.053 1 0.0
O9 O-2 0.7886 0.2555 -0.089 1 0.0
O20 O-2 0.0688 0.407 0.065 0.26 0.0
O18 O-2 -0.0071 0.44 -0.0945 0.34 0.0
Na1 Na+1 0.13393 -0.0219 0.12711 1 0.0
O4 O-2 0.0568 0.123 -0.0535 1 0.0
O17 O-2 -0.0839 0.543 -0.0968 0.27 0.0
O8 O-2 -0.0916 0.803 0.7848 1 0.0
H11 H+1 0.362 0.055 0.139 1 0.0
O10 O-2 0.2021 0.7486 0.0775 1 0.0
H18 H+1 0.731 0.27 0.854 1 0.0
H9 H+1 0.62 -0.048 0.851 1 0.0
O2 O-2 0.1918 0.8714 0.32 1 0.0
O6 O-2 0.3327 0.0652 0.178 1 0.0
H3 H+1 0.262 0.898 0.365 1 0.0
